data_1569929
loop_
_publ_author_name
'Dong, Jie'
'Zhou, Mi'
'Pan, Da-Bo'
'Qin, Qian-Yu'
'Li, Ting'
'Yao, Xin-Sheng'
'Li, Hai-Bo'
'Yu, Yang'

_publ_section_title
;
 Eremophilane and cadinane sesquiterpenoids from the fruits of <i>Alpinia
 oxyphylla</i> and their anti-inflammatory activities.
;
_journal_issue 21
_journal_name_full 'Food &amp; function'
_journal_page_first 9755
_journal_page_last 9766
_journal_paper_doi 10.1039/d3fo01221b
_journal_volume 14
_journal_year 2023
_chemical_absolute_configuration ad
_chemical_formula_moiety 'C15 H20 O2'
_chemical_formula_sum 'C15 H20 O2'
_chemical_formula_weight 232.31
_chemical_name_systematic (3S,4S,5R,7R)-eremophila-3,4-epoxy-1(10),11-dien-2-one
_space_group_crystal_system orthorhombic
_space_group_IT_number 19
_space_group_name_Hall 'P 2ac 2ab'
_space_group_name_H-M_alt 'P 21 21 21'
_atom_sites_solution_hydrogens mixed
_atom_sites_solution_primary dual
_audit_creation_date 2023-08-25
_audit_creation_method
;
Olex2 1.5
(compiled 2023.03.06 svn.rbb2c1857 for OlexSys, GUI svn.r6748)
;
_audit_update_record
;
2023-08-25 deposited with the CCDC.	2023-09-22 downloaded from the CCDC.
;
_cell_angle_alpha 90
_cell_angle_beta 90
_cell_angle_gamma 90
_cell_formula_units_Z 4
_cell_length_a 9.12559(16)
_cell_length_b 9.43073(17)
_cell_length_c 14.8426(3)
_cell_measurement_reflns_used 7764
_cell_measurement_temperature 170.0(2)
_cell_measurement_theta_max 73.6070
_cell_measurement_theta_min 2.9330
_cell_volume 1277.37(4)
_computing_cell_refinement 'CrysAlisPro 1.171.38.43f (Rigaku OD, 2015)'
_computing_data_collection 'CrysAlisPro 1.171.38.43f (Rigaku OD, 2015)'
_computing_data_reduction 'CrysAlisPro 1.171.38.43f (Rigaku OD, 2015)'
_computing_molecular_graphics 'Olex2 1.5 (Dolomanov et al., 2009)'
_computing_publication_material 'Olex2 1.5 (Dolomanov et al., 2009)'
_computing_structure_refinement 'SHELXL 2019/3 (Sheldrick, 2015)'
_computing_structure_solution 'SHELXT 2018/2 (Sheldrick, 2018)'
_diffrn_ambient_environment N~2~
_diffrn_ambient_temperature 170.0(2)
_diffrn_detector 'CCD plate'
_diffrn_detector_area_resol_mean 5.2684
_diffrn_detector_type AtlasS2
_diffrn_measured_fraction_theta_full 1.000
_diffrn_measured_fraction_theta_max 0.993
_diffrn_measurement_details
;
List of Runs (angles in degrees, time in seconds):

  # Type    Start    End  Width  t~exp~   \w     \q     \k     \f   Frames
#--------------------------------------------------------------------------
  1  \w   -115.00 -16.00   1.00    1.00    --  -40.73 -38.00 -90.00   99
  2  \w    -69.00  32.00   1.00    1.00    --  -40.73  57.00  60.00  101
  3  \w    -96.00  -2.00   1.00    1.00    --  -40.73 125.00-180.00   94
  4  \w   -111.00 -16.00   1.00    1.00    --  -40.73 -57.00 150.00   95
  5  \w     26.00  86.00   1.00    1.00    --   40.73-125.00 -30.00   60
  6  \w    -20.00  62.00   1.00    1.00    --   40.73 -38.00 -30.00   82
  7  \w     65.00 109.00   1.00    1.22    --  107.58 -94.00-180.00   44
  8  \w     31.00 129.00   1.00    1.22    --  107.58 -77.00-120.00   98
  9  \w     36.00 125.00   1.00    1.22    --  107.58 -45.00  90.00   89
 10  \w     59.00  84.00   1.00    1.22    --  107.58 -94.00 150.00   25
 11  \w     40.00 122.00   1.00    1.22    --  107.58-125.00  60.00   82
 12  \w     81.00 173.00   1.00    1.22    --  107.58  30.00-180.00   92
 13  \w     38.00 115.00   1.00    1.22    --  107.58 -45.00   0.00   77
 14  \w    120.00 147.00   1.00    1.22    --  107.58 -15.00 150.00   27
 15  \w     33.00 116.00   1.00    1.22    --  107.58 -15.00 150.00   83
 16  \w     77.00 119.00   1.00    1.22    --  107.58-125.00 120.00   42
 17  \w     96.00 122.00   1.00    1.22    --  107.58 125.00-150.00   26
 18  \w    148.00 174.00   1.00    1.22    --  107.58 125.00-150.00   26
 19  \w     57.00 132.00   1.00    1.22    --  107.58 -30.00-150.00   75
 20  \w   -117.00  -8.00   1.00    2.00    --  -40.98 -77.00 -90.00  109
 21  \w   -117.00 -76.00   1.00    2.00    --  -40.98 -77.00   0.00   41
;
_diffrn_measurement_device 'four-circle diffractometer'
_diffrn_measurement_device_type 'SuperNova, Dual, Cu at zero, AtlasS2'
_diffrn_measurement_method '\w scans'
_diffrn_orient_matrix_type 'CrysAlisPro convention (1999,Acta A55,543-557)'
_diffrn_orient_matrix_UB_11 -0.1332872000
_diffrn_orient_matrix_UB_12 -0.1001243000
_diffrn_orient_matrix_UB_13 0.0022077000
_diffrn_orient_matrix_UB_21 -0.0941074000
_diffrn_orient_matrix_UB_22 0.1193252000
_diffrn_orient_matrix_UB_23 0.0409813000
_diffrn_orient_matrix_UB_31 -0.0434908000
_diffrn_orient_matrix_UB_32 0.0491129000
_diffrn_orient_matrix_UB_33 -0.0953277000
_diffrn_radiation_monochromator mirror
_diffrn_radiation_probe x-ray
_diffrn_radiation_type 'Cu K\a'
_diffrn_radiation_wavelength 1.54184
_diffrn_reflns_av_R_equivalents 0.0442
_diffrn_reflns_av_unetI/netI 0.0279
_diffrn_reflns_Laue_measured_fraction_full 1.000
_diffrn_reflns_Laue_measured_fraction_max 0.993
_diffrn_reflns_limit_h_max 10
_diffrn_reflns_limit_h_min -11
_diffrn_reflns_limit_k_max 11
_diffrn_reflns_limit_k_min -11
_diffrn_reflns_limit_l_max 12
_diffrn_reflns_limit_l_min -18
_diffrn_reflns_number 10532
_diffrn_reflns_point_group_measured_fraction_full 1.000
_diffrn_reflns_point_group_measured_fraction_max 0.983
_diffrn_reflns_theta_full 67.684
_diffrn_reflns_theta_max 73.863
_diffrn_reflns_theta_min 5.558
_diffrn_source 'micro-focus sealed X-ray tube'
_diffrn_source_type 'SuperNova (Cu) X-ray Source'
_exptl_absorpt_coefficient_mu 0.617
_exptl_absorpt_correction_T_max 1.00000
_exptl_absorpt_correction_T_min 0.71957
_exptl_absorpt_correction_type multi-scan
_exptl_absorpt_process_details
;
CrysAlisPro 1.171.38.43f (Rigaku Oxford Diffraction, 2015)
Empirical absorption correction using spherical harmonics,
 implemented in SCALE3 ABSPACK scaling algorithm.
;
_exptl_crystal_colour colourless
_exptl_crystal_colour_primary colourless
_exptl_crystal_density_diffrn 1.208
_exptl_crystal_description block
_exptl_crystal_F_000 504
_exptl_crystal_size_max 0.15
_exptl_crystal_size_mid 0.12
_exptl_crystal_size_min 0.1
_refine_diff_density_max 0.166
_refine_diff_density_min -0.147
_refine_diff_density_rms 0.034
_refine_ls_abs_structure_details
;
 Flack x determined using 977 quotients [(I+)-(I-)]/[(I+)+(I-)]
 (Parsons, Flack and Wagner, Acta Cryst. B69 (2013) 249-259).
;
_refine_ls_abs_structure_Flack 0.05(14)
_refine_ls_extinction_coef 0.0053(9)
_refine_ls_extinction_expression Fc^*^=kFc[1+0.001xFc^2^\l^3^/sin(2\q)]^-1/4^
_refine_ls_extinction_method 'SHELXL-2019/2 (Sheldrick 2019)'
_refine_ls_goodness_of_fit_ref 1.037
_refine_ls_hydrogen_treatment mixed
_refine_ls_matrix_type full
_refine_ls_number_parameters 166
_refine_ls_number_reflns 2551
_refine_ls_number_restraints 0
_refine_ls_restrained_S_all 1.037
_refine_ls_R_factor_all 0.0345
_refine_ls_R_factor_gt 0.0323
_refine_ls_shift/su_max 0.000
_refine_ls_shift/su_mean 0.000
_refine_ls_structure_factor_coef Fsqd
_refine_ls_weighting_details 'w=1/[\s^2^(Fo^2^)+(0.0513P)^2^+0.1162P] where P=(Fo^2^+2Fc^2^)/3'
_refine_ls_weighting_scheme calc
_refine_ls_wR_factor_gt 0.0856
_refine_ls_wR_factor_ref 0.0872
_reflns_Friedel_coverage 0.705
_reflns_Friedel_fraction_full 0.999
_reflns_Friedel_fraction_max 0.970
_reflns_number_gt 2451
_reflns_number_total 2551
_reflns_threshold_expression 'I > 2\s(I)'
_cod_data_source_file d3fo01221b2.cif
_cod_data_source_block ao4e4i2
_cod_depositor_comments 'Adding full bibliography for 1569929--1569930.cif.'
_cod_database_code 1569929
_shelx_shelxl_version_number 2019/3
_shelx_space_group_comment
;
The symmetry employed for this shelxl refinement is uniquely defined
by the following loop, which should always be used as a source of
symmetry information in preference to the above space-group names.
They are only intended as comments.
;
_shelx_estimated_absorpt_t_max 0.941
_shelx_estimated_absorpt_t_min 0.913
_olex2_refinement_description
;
1. Fixed Uiso
 At 1.2 times of:
  All C(H) groups, All C(H,H) groups
 At 1.5 times of:
  All C(H,H,H) groups
2.a Ternary CH refined with riding coordinates:
 C7(H7), C3(H3)
2.b Secondary CH2 refined with riding coordinates:
 C6(H6A,H6B), C8(H8A,H8B), C9(H9A,H9B)
2.c Aromatic/amide H refined with riding coordinates:
 C1(H1)
2.d Idealised Me refined as rotating group:
 C13(H13A,H13B,H13C), C14(H14A,H14B,H14C), C15(H15A,H15B,H15C)
;
_olex2_submission_special_instructions 'No special instructions were received'
_oxdiff_exptl_absorpt_empirical_details
;
Empirical correction (ABSPACK) includes:
- Absorption correction using spherical harmonics
- Frame scaling
;
_oxdiff_exptl_absorpt_empirical_full_max 1.577
_oxdiff_exptl_absorpt_empirical_full_min 0.686

loop_
_space_group_symop_operation_xyz
'x, y, z'
'-x+1/2, -y, z+1/2'
'x+1/2, -y+1/2, -z'
'-x, y+1/2, -z+1/2'

loop_
_atom_site_label
_atom_site_type_symbol
_atom_site_fract_x
_atom_site_fract_y
_atom_site_fract_z
_atom_site_U_iso_or_equiv
_atom_site_adp_type
_atom_site_occupancy
_atom_site_site_symmetry_order
_atom_site_calc_flag
_atom_site_refinement_flags_posn
_atom_site_refinement_flags_adp
_atom_site_refinement_flags_occupancy
_atom_site_disorder_assembly
_atom_site_disorder_group
O2 O -0.18263(14) -0.54563(13) -0.20391(8) 0.0318(3) Uani 1 1 d . . . . .
C10 C -0.08651(18) -0.53658(17) -0.39840(11) 0.0264(4) Uani 1 1 d . . . . .
C6 C -0.11424(18) -0.27702(17) -0.39375(11) 0.0249(3) Uani 1 1 d . . . . .
H6A H -0.215869 -0.281077 -0.416948 0.030 Uiso 1 1 calc R U . . .
H6B H -0.105929 -0.191504 -0.355403 0.030 Uiso 1 1 calc R U . . .
C8 C -0.0078(2) -0.39737(18) -0.53054(12) 0.0306(4) Uani 1 1 d . . . . .
H8A H 0.067100 -0.389182 -0.578488 0.037 Uiso 1 1 calc R U . . .
H8B H -0.104538 -0.408678 -0.559905 0.037 Uiso 1 1 calc R U . . .
C7 C -0.00816(18) -0.26188(17) -0.47428(11) 0.0254(4) Uani 1 1 d . . . . .
H7 H 0.092660 -0.250335 -0.448914 0.030 Uiso 1 1 calc R U . . .
C5 C -0.08573(17) -0.41045(17) -0.33460(11) 0.0238(3) Uani 1 1 d . . . . .
C11 C -0.04229(18) -0.12862(19) -0.52778(11) 0.0278(4) Uani 1 1 d . . . . .
C4 C -0.20144(19) -0.42129(18) -0.26061(11) 0.0265(4) Uani 1 1 d . . . . .
O1 O -0.41022(16) -0.72964(16) -0.34119(10) 0.0487(4) Uani 1 1 d . . . . .
C2 C -0.3098(2) -0.64377(19) -0.33505(12) 0.0328(4) Uani 1 1 d . . . . .
C3 C -0.3101(2) -0.5372(2) -0.26147(12) 0.0304(4) Uani 1 1 d . . . . .
H3 H -0.406180 -0.518074 -0.231423 0.036 Uiso 1 1 calc R U . . .
C9 C 0.0245(2) -0.5288(2) -0.47317(13) 0.0330(4) Uani 1 1 d . . . . .
H9A H 0.018831 -0.615230 -0.510877 0.040 Uiso 1 1 calc R U . . .
H9B H 0.124550 -0.522470 -0.447631 0.040 Uiso 1 1 calc R U . . .
C13 C -0.0386(3) 0.00858(19) -0.47629(14) 0.0416(5) Uani 1 1 d . . . . .
H13A H -0.121532 0.011951 -0.434386 0.062 Uiso 1 1 calc R U . . .
H13B H -0.045249 0.088226 -0.518510 0.062 Uiso 1 1 calc R U . . .
H13C H 0.053319 0.015033 -0.442419 0.062 Uiso 1 1 calc R U . . .
C14 C -0.2393(2) -0.2898(2) -0.20767(14) 0.0365(4) Uani 1 1 d . . . . .
H14A H -0.302122 -0.315480 -0.156658 0.055 Uiso 1 1 calc R U . . .
H14B H -0.291308 -0.222758 -0.246714 0.055 Uiso 1 1 calc R U . . .
H14C H -0.149184 -0.245698 -0.185254 0.055 Uiso 1 1 calc R U . . .
C15 C 0.06371(18) -0.39816(19) -0.28671(12) 0.0302(4) Uani 1 1 d . . . . .
H15A H 0.081331 -0.483755 -0.250873 0.045 Uiso 1 1 calc R U . . .
H15B H 0.063282 -0.315069 -0.247061 0.045 Uiso 1 1 calc R U . . .
H15C H 0.141489 -0.387845 -0.331766 0.045 Uiso 1 1 calc R U . . .
C1 C -0.1877(2) -0.63945(18) -0.39753(12) 0.0316(4) Uani 1 1 d . . . . .
H1 H -0.179043 -0.713878 -0.440332 0.038 Uiso 1 1 calc R U . . .
C12 C -0.0717(2) -0.1289(2) -0.61513(12) 0.0337(4) Uani 1 1 d . . . . .
H12A H -0.092(2) -0.037(2) -0.6477(14) 0.040(6) Uiso 1 1 d . . . . .
H12B H -0.071(2) -0.216(3) -0.6491(15) 0.045(6) Uiso 1 1 d . . . . .

loop_
_atom_site_aniso_label
_atom_site_aniso_U_11
_atom_site_aniso_U_22
_atom_site_aniso_U_33
_atom_site_aniso_U_23
_atom_site_aniso_U_13
_atom_site_aniso_U_12
O2 0.0322(6) 0.0367(7) 0.0265(6) 0.0090(5) -0.0049(5) -0.0044(6)
C10 0.0285(8) 0.0252(7) 0.0255(8) 0.0008(6) -0.0009(7) 0.0041(7)
C6 0.0254(8) 0.0253(8) 0.0240(8) 0.0007(6) 0.0016(6) 0.0013(6)
C8 0.0329(9) 0.0323(9) 0.0265(8) -0.0038(7) 0.0068(7) -0.0021(7)
C7 0.0242(8) 0.0284(8) 0.0235(8) -0.0002(6) 0.0009(6) -0.0015(7)
C5 0.0225(8) 0.0250(7) 0.0239(8) -0.0006(6) 0.0006(6) -0.0006(6)
C11 0.0243(8) 0.0321(9) 0.0271(8) 0.0031(7) 0.0016(6) -0.0030(7)
C4 0.0252(8) 0.0307(9) 0.0235(8) 0.0031(7) -0.0012(6) 0.0004(7)
O1 0.0458(8) 0.0532(9) 0.0472(8) 0.0039(7) -0.0046(7) -0.0259(7)
C2 0.0325(9) 0.0335(9) 0.0324(9) 0.0080(7) -0.0070(7) -0.0067(8)
C3 0.0258(8) 0.0393(10) 0.0260(9) 0.0069(7) -0.0010(7) -0.0046(8)
C9 0.0352(9) 0.0312(9) 0.0326(10) -0.0053(7) 0.0074(7) 0.0027(7)
C13 0.0611(13) 0.0296(10) 0.0343(11) 0.0028(7) -0.0030(9) -0.0007(9)
C14 0.0383(10) 0.0396(10) 0.0316(9) -0.0038(8) 0.0101(8) 0.0016(8)
C15 0.0259(8) 0.0337(9) 0.0311(9) 0.0007(7) -0.0034(7) -0.0001(7)
C1 0.0378(9) 0.0279(8) 0.0289(9) -0.0003(7) -0.0028(7) -0.0013(7)
C12 0.0322(9) 0.0413(10) 0.0276(9) 0.0048(8) -0.0015(7) -0.0042(8)

loop_
_atom_type_symbol
_atom_type_description
_atom_type_scat_dispersion_real
_atom_type_scat_dispersion_imag
_atom_type_scat_source
C C 0.0181 0.0091 'International Tables Vol C Tables 4.2.6.8 and 6.1.1.4'
H H 0.0000 0.0000 'International Tables Vol C Tables 4.2.6.8 and 6.1.1.4'
O O 0.0492 0.0322 'International Tables Vol C Tables 4.2.6.8 and 6.1.1.4'

loop_
_geom_angle_atom_site_label_1
_geom_angle_atom_site_label_2
_geom_angle_atom_site_label_3
_geom_angle
_geom_angle_site_symmetry_1
_geom_angle_site_symmetry_3
_geom_angle_publ_flag
C3 O2 C4 61.20(10) . . ?
C9 C10 C5 114.72(14) . . ?
C1 C10 C5 124.32(15) . . ?
C1 C10 C9 120.45(16) . . ?
H6A C6 H6B 107.7 . . ?
C7 C6 H6A 108.8 . . ?
C7 C6 H6B 108.8 . . ?
C7 C6 C5 113.98(13) . . ?
C5 C6 H6A 108.8 . . ?
C5 C6 H6B 108.8 . . ?
H8A C8 H8B 107.9 . . ?
C7 C8 H8A 109.2 . . ?
C7 C8 H8B 109.2 . . ?
C7 C8 C9 111.93(14) . . ?
C9 C8 H8A 109.2 . . ?
C9 C8 H8B 109.2 . . ?
C6 C7 H7 107.2 . . ?
C8 C7 C6 110.31(13) . . ?
C8 C7 H7 107.2 . . ?
C11 C7 C6 110.64(13) . . ?
C11 C7 C8 114.02(13) . . ?
C11 C7 H7 107.2 . . ?
C10 C5 C6 106.29(12) . . ?
C10 C5 C4 113.10(13) . . ?
C10 C5 C15 110.49(13) . . ?
C4 C5 C6 110.14(13) . . ?
C4 C5 C15 106.56(13) . . ?
C15 C5 C6 110.31(13) . . ?
C13 C11 C7 116.23(14) . . ?
C12 C11 C7 123.51(16) . . ?
C12 C11 C13 120.25(17) . . ?
O2 C4 C5 112.88(13) . . ?
O2 C4 C3 59.13(10) . . ?
O2 C4 C14 112.88(14) . . ?
C3 C4 C5 120.54(15) . . ?
C3 C4 C14 117.34(15) . . ?
C14 C4 C5 118.57(14) . . ?
O1 C2 C3 120.01(17) . . ?
O1 C2 C1 123.04(17) . . ?
C1 C2 C3 116.95(15) . . ?
O2 C3 C4 59.67(10) . . ?
O2 C3 C2 113.31(15) . . ?
O2 C3 H3 116.9 . . ?
C4 C3 C2 120.42(15) . . ?
C4 C3 H3 116.9 . . ?
C2 C3 H3 116.9 . . ?
C10 C9 C8 108.62(14) . . ?
C10 C9 H9A 110.0 . . ?
C10 C9 H9B 110.0 . . ?
C8 C9 H9A 110.0 . . ?
C8 C9 H9B 110.0 . . ?
H9A C9 H9B 108.3 . . ?
C11 C13 H13A 109.5 . . ?
C11 C13 H13B 109.5 . . ?
C11 C13 H13C 109.5 . . ?
H13A C13 H13B 109.5 . . ?
H13A C13 H13C 109.5 . . ?
H13B C13 H13C 109.5 . . ?
C4 C14 H14A 109.5 . . ?
C4 C14 H14B 109.5 . . ?
C4 C14 H14C 109.5 . . ?
H14A C14 H14B 109.5 . . ?
H14A C14 H14C 109.5 . . ?
H14B C14 H14C 109.5 . . ?
C5 C15 H15A 109.5 . . ?
C5 C15 H15B 109.5 . . ?
C5 C15 H15C 109.5 . . ?
H15A C15 H15B 109.5 . . ?
H15A C15 H15C 109.5 . . ?
H15B C15 H15C 109.5 . . ?
C10 C1 C2 123.79(16) . . ?
C10 C1 H1 118.1 . . ?
C2 C1 H1 118.1 . . ?
C11 C12 H12A 120.3(13) . . ?
C11 C12 H12B 120.7(13) . . ?
H12A C12 H12B 119.0(17) . . ?

loop_
_geom_bond_atom_site_label_1
_geom_bond_atom_site_label_2
_geom_bond_distance
_geom_bond_site_symmetry_2
_geom_bond_publ_flag
O2 C4 1.454(2) . ?
O2 C3 1.445(2) . ?
C10 C5 1.520(2) . ?
C10 C9 1.505(2) . ?
C10 C1 1.340(2) . ?
C6 H6A 0.9900 . ?
C6 H6B 0.9900 . ?
C6 C7 1.545(2) . ?
C6 C5 1.556(2) . ?
C8 H8A 0.9900 . ?
C8 H8B 0.9900 . ?
C8 C7 1.526(2) . ?
C8 C9 1.533(2) . ?
C7 H7 1.0000 . ?
C7 C11 1.519(2) . ?
C5 C4 1.527(2) . ?
C5 C15 1.542(2) . ?
C11 C13 1.503(2) . ?
C11 C12 1.324(3) . ?
C4 C3 1.476(2) . ?
C4 C14 1.508(2) . ?
O1 C2 1.227(2) . ?
C2 C3 1.484(3) . ?
C2 C1 1.450(3) . ?
C3 H3 1.0000 . ?
C9 H9A 0.9900 . ?
C9 H9B 0.9900 . ?
C13 H13A 0.9800 . ?
C13 H13B 0.9800 . ?
C13 H13C 0.9800 . ?
C14 H14A 0.9800 . ?
C14 H14B 0.9800 . ?
C14 H14C 0.9800 . ?
C15 H15A 0.9800 . ?
C15 H15B 0.9800 . ?
C15 H15C 0.9800 . ?
C1 H1 0.9500 . ?
C12 H12A 1.01(2) . ?
C12 H12B 0.97(2) . ?

loop_
_geom_torsion_atom_site_label_1
_geom_torsion_atom_site_label_2
_geom_torsion_atom_site_label_3
_geom_torsion_atom_site_label_4
_geom_torsion
_geom_torsion_site_symmetry_1
_geom_torsion_site_symmetry_2
_geom_torsion_site_symmetry_3
_geom_torsion_site_symmetry_4
_geom_torsion_publ_flag
O2 C4 C3 C2 -100.84(17) . . . . ?
C10 C5 C4 O2 60.09(17) . . . . ?
C10 C5 C4 C3 -6.5(2) . . . . ?
C10 C5 C4 C14 -164.66(15) . . . . ?
C6 C7 C11 C13 57.13(19) . . . . ?
C6 C7 C11 C12 -123.98(18) . . . . ?
C6 C5 C4 O2 178.86(12) . . . . ?
C6 C5 C4 C3 112.29(16) . . . . ?
C6 C5 C4 C14 -45.89(19) . . . . ?
C8 C7 C11 C13 -177.84(16) . . . . ?
C8 C7 C11 C12 1.0(2) . . . . ?
C7 C6 C5 C10 -53.58(17) . . . . ?
C7 C6 C5 C4 -176.43(13) . . . . ?
C7 C6 C5 C15 66.22(17) . . . . ?
C7 C8 C9 C10 56.65(19) . . . . ?
C5 C10 C9 C8 -60.85(18) . . . . ?
C5 C10 C1 C2 -0.2(3) . . . . ?
C5 C6 C7 C8 53.50(18) . . . . ?
C5 C6 C7 C11 -179.40(13) . . . . ?
C5 C4 C3 O2 99.98(16) . . . . ?
C5 C4 C3 C2 -0.9(2) . . . . ?
C4 O2 C3 C2 112.75(16) . . . . ?
O1 C2 C3 O2 121.13(18) . . . . ?
O1 C2 C3 C4 -171.49(17) . . . . ?
O1 C2 C1 C10 171.78(18) . . . . ?
C3 O2 C4 C5 -112.97(16) . . . . ?
C3 O2 C4 C14 109.18(17) . . . . ?
C3 C2 C1 C10 -7.8(3) . . . . ?
C9 C10 C5 C6 58.15(17) . . . . ?
C9 C10 C5 C4 179.12(14) . . . . ?
C9 C10 C5 C15 -61.53(18) . . . . ?
C9 C10 C1 C2 -171.55(16) . . . . ?
C9 C8 C7 C6 -53.83(19) . . . . ?
C9 C8 C7 C11 -179.02(14) . . . . ?
C14 C4 C3 O2 -101.58(16) . . . . ?
C14 C4 C3 C2 157.58(16) . . . . ?
C15 C5 C4 O2 -61.49(16) . . . . ?
C15 C5 C4 C3 -128.06(16) . . . . ?
C15 C5 C4 C14 73.76(18) . . . . ?
C1 C10 C5 C6 -113.62(17) . . . . ?
C1 C10 C5 C4 7.4(2) . . . . ?
C1 C10 C5 C15 126.70(18) . . . . ?
C1 C10 C9 C8 111.27(19) . . . . ?
C1 C2 C3 O2 -59.3(2) . . . . ?
C1 C2 C3 C4 8.1(2) . . . . ?
